data_7132505
loop_
_publ_author_name
'Nayak, Mithilesh Kumar'
'Elvers, Benedict J.'
'Mehta, Sakshi'
'Krummenacher, Ivo'
'Mondal, Abhishake'
'Braunschweig, Holger'
'Schulzke, Carola'
'Ravat, Prince'
'Jana, Anukul'

_publ_section_title
;
 Bis-[cyclic(alkyl)(amino)carbene]-derived diradicals.
;
_journal_issue 13
_journal_name_full 'Chemical communications (Cambridge, England)'
_journal_page_first 1739
_journal_page_last 1742
_journal_paper_doi 10.1039/d3cc05779h
_journal_volume 60
_journal_year 2024
_chemical_formula_moiety 'C22 H40 N2, 2(C F3 O3 S)'
_chemical_formula_sum 'C24 H40 F6 N2 O6 S2'
_chemical_formula_weight 630.70
_space_group_crystal_system monoclinic
_space_group_IT_number 15
_space_group_name_Hall '-C 2yc'
_space_group_name_H-M_alt 'C 1 2/c 1'
_atom_sites_solution_hydrogens mixed
_atom_sites_solution_primary dual
_atom_sites_solution_secondary difmap
_audit_creation_method SHELXL-2018/3
_audit_update_record
;
2022-07-11 deposited with the CCDC.	2023-12-19 downloaded from the CCDC.
;
_cell_angle_alpha 90
_cell_angle_beta 112.830(4)
_cell_angle_gamma 90
_cell_formula_units_Z 4
_cell_length_a 22.6531(9)
_cell_length_b 10.6359(4)
_cell_length_c 13.5057(5)
_cell_measurement_reflns_used 7875
_cell_measurement_temperature 120(2)
_cell_measurement_theta_max 28.6940
_cell_measurement_theta_min 2.9180
_cell_volume 2999.1(2)
_computing_cell_refinement 'CrysAlisPro 1.171.39.29d (Rigaku OD, 2017)'
_computing_data_collection 'CrysAlisPro 1.171.39.29d (Rigaku OD, 2017)'
_computing_data_reduction 'CrysAlisPro 1.171.39.29d (Rigaku OD, 2017)'
_computing_molecular_graphics 'XP Version 5.1 by Bruker AXS 1998'
_computing_publication_material 'CIFTAB (Sheldrick, 2015)'
_computing_structure_refinement 'SHELXL-2018/3 (Sheldrick, 2018)'
_computing_structure_solution 'SHELXT-2016 (Sheldrick, 2015)'
_diffrn_ambient_temperature 120(2)
_diffrn_measured_fraction_theta_full 0.998
_diffrn_measured_fraction_theta_max 0.909
_diffrn_measurement_device_type 'XtaLAB AFC12 (RINC): Kappa single'
_diffrn_measurement_method '\w scans'
_diffrn_radiation_type MoK\a
_diffrn_radiation_wavelength 0.71073
_diffrn_reflns_av_R_equivalents 0.0373
_diffrn_reflns_av_unetI/netI 0.0304
_diffrn_reflns_Laue_measured_fraction_full 0.998
_diffrn_reflns_Laue_measured_fraction_max 0.909
_diffrn_reflns_limit_h_max 30
_diffrn_reflns_limit_h_min -29
_diffrn_reflns_limit_k_max 14
_diffrn_reflns_limit_k_min -13
_diffrn_reflns_limit_l_max 18
_diffrn_reflns_limit_l_min -14
_diffrn_reflns_number 20113
_diffrn_reflns_point_group_measured_fraction_full 0.998
_diffrn_reflns_point_group_measured_fraction_max 0.909
_diffrn_reflns_theta_full 25.000
_diffrn_reflns_theta_max 28.923
_diffrn_reflns_theta_min 2.922
_diffrn_source 'fine-focus sealed X-ray tube'
_exptl_absorpt_coefficient_mu 0.254
_exptl_absorpt_correction_T_max 1.00000
_exptl_absorpt_correction_T_min 0.83454
_exptl_absorpt_correction_type multi-scan
_exptl_absorpt_process_details
;
CrysAlisPro 1.171.39.29d (Rigaku Oxford Diffraction, 2017)
Empirical absorption correction using spherical harmonics,
 implemented in SCALE3 ABSPACK scaling algorithm.
;
_exptl_crystal_colour colourless
_exptl_crystal_density_diffrn 1.397
_exptl_crystal_description block
_exptl_crystal_F_000 1328
_exptl_crystal_size_max 0.235
_exptl_crystal_size_mid 0.146
_exptl_crystal_size_min 0.131
_refine_diff_density_max 0.415
_refine_diff_density_min -0.431
_refine_diff_density_rms 0.057
_refine_ls_extinction_method none
_refine_ls_goodness_of_fit_ref 1.040
_refine_ls_hydrogen_treatment mixed
_refine_ls_matrix_type full
_refine_ls_number_parameters 189
_refine_ls_number_reflns 3602
_refine_ls_number_restraints 0
_refine_ls_restrained_S_all 1.040
_refine_ls_R_factor_all 0.0615
_refine_ls_R_factor_gt 0.0477
_refine_ls_shift/su_max 0.001
_refine_ls_shift/su_mean 0.000
_refine_ls_structure_factor_coef Fsqd
_refine_ls_weighting_details 'w=1/[\s^2^(Fo^2^)+(0.0445P)^2^+6.4143P] where P=(Fo^2^+2Fc^2^)/3'
_refine_ls_weighting_scheme calc
_refine_ls_wR_factor_gt 0.1177
_refine_ls_wR_factor_ref 0.1236
_reflns_Friedel_coverage 0.000
_reflns_number_gt 2883
_reflns_number_total 3602
_reflns_threshold_expression 'I > 2\s(I)'
_cod_data_source_file d3cc05779h2.cif
_cod_data_source_block AJ0698
_cod_depositor_comments 'Adding full bibliography for 7132505--7132514.cif.'
_cod_original_sg_symbol_H-M 'C 2/c'
_cod_database_code 7132505
_shelx_shelxl_version_number 2018/3
_shelx_space_group_comment
;
The symmetry employed for this shelxl refinement is uniquely defined
by the following loop, which should always be used as a source of
symmetry information in preference to the above space-group names.
They are only intended as comments.
;
_shelx_estimated_absorpt_t_min 0.943
_shelx_estimated_absorpt_t_max 0.967

loop_
_space_group_symop_operation_xyz
'x, y, z'
'-x, y, -z+1/2'
'x+1/2, y+1/2, z'
'-x+1/2, y+1/2, -z+1/2'
'-x, -y, -z'
'x, -y, z-1/2'
'-x+1/2, -y+1/2, -z'
'x+1/2, -y+1/2, z-1/2'

loop_
_atom_site_label
_atom_site_type_symbol
_atom_site_fract_x
_atom_site_fract_y
_atom_site_fract_z
_atom_site_U_iso_or_equiv
_atom_site_adp_type
_atom_site_occupancy
_atom_site_site_symmetry_order
_atom_site_calc_flag
_atom_site_refinement_flags_posn
_atom_site_refinement_flags_adp
_atom_site_refinement_flags_occupancy
_atom_site_disorder_assembly
_atom_site_disorder_group
N1 N 0.61395(7) 0.30459(16) 0.70576(13) 0.0229(3) Uani 1 1 d . . . . .
C1 C 0.56601(9) 0.30795(19) 0.75653(15) 0.0230(4) Uani 1 1 d . . . . .
H1 H 0.589461 0.307186 0.836348 0.028 Uiso 1 1 calc R U . . .
C2 C 0.52538(9) 0.42708(19) 0.72503(15) 0.0244(4) Uani 1 1 d . . . . .
H2A H 0.503872 0.431896 0.645812 0.029 Uiso 1 1 calc R U . . .
H2B H 0.553294 0.501794 0.750220 0.029 Uiso 1 1 calc R U . . .
C3 C 0.52438(9) 0.19005(19) 0.72346(17) 0.0268(4) Uani 1 1 d . . . . .
H3A H 0.551728 0.114227 0.745751 0.032 Uiso 1 1 calc R U . . .
H3B H 0.501649 0.187990 0.644353 0.032 Uiso 1 1 calc R U . . .
C4 C 0.68514(9) 0.2834(2) 0.77023(16) 0.0254(4) Uani 1 1 d . . . . .
C5 C 0.71147(9) 0.2974(2) 0.68110(16) 0.0293(4) Uani 1 1 d . . . . .
H5A H 0.743525 0.231087 0.688247 0.035 Uiso 1 1 calc R U . . .
H5B H 0.732318 0.380399 0.686535 0.035 Uiso 1 1 calc R U . . .
C6 C 0.65416(9) 0.2852(2) 0.57198(16) 0.0269(4) Uani 1 1 d . . . . .
C7 C 0.59920(9) 0.3095(2) 0.60471(16) 0.0273(4) Uani 1 1 d . . . . .
C8 C 0.71024(10) 0.3846(2) 0.85590(17) 0.0309(5) Uani 1 1 d . . . . .
H8A H 0.697157 0.467449 0.822964 0.046 Uiso 1 1 calc R U . . .
H8B H 0.757090 0.380191 0.889070 0.046 Uiso 1 1 calc R U . . .
H8C H 0.692652 0.371315 0.910919 0.046 Uiso 1 1 calc R U . . .
C9 C 0.69470(10) 0.1545(2) 0.82219(18) 0.0313(5) Uani 1 1 d . . . . .
H9A H 0.672825 0.150997 0.872097 0.047 Uiso 1 1 calc R U . . .
H9B H 0.740566 0.139098 0.861532 0.047 Uiso 1 1 calc R U . . .
H9C H 0.676888 0.090234 0.766522 0.047 Uiso 1 1 calc R U . . .
C10 C 0.65640(12) 0.3815(2) 0.48937(19) 0.0380(5) Uani 1 1 d . . . . .
H10A H 0.616934 0.375925 0.424640 0.057 Uiso 1 1 calc R U . . .
H10B H 0.693307 0.364003 0.470734 0.057 Uiso 1 1 calc R U . . .
H10C H 0.660378 0.466203 0.519813 0.057 Uiso 1 1 calc R U . . .
C11 C 0.64567(12) 0.1528(2) 0.52339(19) 0.0384(5) Uani 1 1 d . . . . .
H11A H 0.645302 0.091189 0.577069 0.058 Uiso 1 1 calc R U . . .
H11B H 0.681191 0.134291 0.501377 0.058 Uiso 1 1 calc R U . . .
H11C H 0.605095 0.148469 0.460667 0.058 Uiso 1 1 calc R U . . .
H7 H 0.5548(11) 0.318(2) 0.5537(18) 0.029(6) Uiso 1 1 d . . . . .
S1 S 0.39475(2) 0.30753(5) 0.40375(4) 0.02440(14) Uani 1 1 d . . . . .
O1 O 0.34954(8) 0.37562(16) 0.31514(13) 0.0425(4) Uani 1 1 d . . . . .
O2 O 0.36792(9) 0.2428(2) 0.46935(14) 0.0485(5) Uani 1 1 d . . . . .
O3 O 0.45345(7) 0.37409(16) 0.46171(12) 0.0383(4) Uani 1 1 d . . . . .
C12 C 0.42086(12) 0.1824(2) 0.3398(2) 0.0426(6) Uani 1 1 d . . . . .
F1 F 0.44834(10) 0.2273(2) 0.27670(17) 0.0779(6) Uani 1 1 d . . . . .
F2 F 0.37216(9) 0.11132(17) 0.27922(18) 0.0796(6) Uani 1 1 d . . . . .
F3 F 0.46305(9) 0.10725(17) 0.41234(18) 0.0792(6) Uani 1 1 d . . . . .

loop_
_atom_site_aniso_label
_atom_site_aniso_U_11
_atom_site_aniso_U_22
_atom_site_aniso_U_33
_atom_site_aniso_U_23
_atom_site_aniso_U_13
_atom_site_aniso_U_12
N1 0.0159(7) 0.0280(9) 0.0234(8) 0.0014(7) 0.0061(6) 0.0014(6)
C1 0.0186(9) 0.0298(10) 0.0207(9) 0.0002(8) 0.0077(7) 0.0008(8)
C2 0.0223(9) 0.0277(10) 0.0229(9) 0.0002(8) 0.0086(7) -0.0018(8)
C3 0.0253(10) 0.0256(10) 0.0327(10) -0.0017(8) 0.0148(8) 0.0002(8)
C4 0.0155(9) 0.0325(11) 0.0246(9) 0.0038(8) 0.0038(7) 0.0027(8)
C5 0.0174(9) 0.0387(12) 0.0311(10) 0.0044(9) 0.0089(8) 0.0027(8)
C6 0.0202(9) 0.0362(11) 0.0258(10) 0.0034(8) 0.0106(8) 0.0037(8)
C7 0.0177(9) 0.0377(11) 0.0248(10) 0.0017(9) 0.0063(8) 0.0017(8)
C8 0.0225(10) 0.0347(11) 0.0291(10) -0.0003(9) 0.0028(8) -0.0008(8)
C9 0.0250(10) 0.0313(11) 0.0347(11) 0.0050(9) 0.0085(9) 0.0060(9)
C10 0.0389(12) 0.0454(14) 0.0356(12) 0.0102(10) 0.0209(10) 0.0095(10)
C11 0.0389(13) 0.0415(13) 0.0391(12) -0.0029(10) 0.0201(10) -0.0009(10)
S1 0.0179(2) 0.0281(3) 0.0239(2) -0.00205(19) 0.00444(18) -0.00155(19)
O1 0.0291(8) 0.0404(9) 0.0420(9) 0.0057(7) -0.0039(7) 0.0044(7)
O2 0.0441(10) 0.0663(12) 0.0430(10) 0.0030(9) 0.0255(8) -0.0110(9)
O3 0.0262(8) 0.0418(9) 0.0349(8) -0.0064(7) -0.0012(6) -0.0087(7)
C12 0.0396(13) 0.0370(13) 0.0541(15) -0.0100(11) 0.0212(12) -0.0002(11)
F1 0.0854(13) 0.0966(15) 0.0812(13) -0.0188(11) 0.0645(12) -0.0024(12)
F2 0.0733(12) 0.0555(11) 0.1003(15) -0.0491(11) 0.0231(11) -0.0200(9)
F3 0.0728(12) 0.0495(10) 0.1061(16) 0.0028(10) 0.0245(11) 0.0336(9)

loop_
_atom_type_symbol
_atom_type_description
_atom_type_scat_dispersion_real
_atom_type_scat_dispersion_imag
_atom_type_scat_source
C C 0.0033 0.0016 'International Tables Vol C Tables 4.2.6.8 and 6.1.1.4'
H H 0.0000 0.0000 'International Tables Vol C Tables 4.2.6.8 and 6.1.1.4'
F F 0.0171 0.0103 'International Tables Vol C Tables 4.2.6.8 and 6.1.1.4'
N N 0.0061 0.0033 'International Tables Vol C Tables 4.2.6.8 and 6.1.1.4'
O O 0.0106 0.0060 'International Tables Vol C Tables 4.2.6.8 and 6.1.1.4'
S S 0.1246 0.1234 'International Tables Vol C Tables 4.2.6.8 and 6.1.1.4'

loop_
_geom_angle_atom_site_label_1
_geom_angle_atom_site_label_2
_geom_angle_atom_site_label_3
_geom_angle
_geom_angle_site_symmetry_1
_geom_angle_site_symmetry_3
_geom_angle_publ_flag
C7 N1 C1 123.77(16) . . ?
C7 N1 C4 113.45(16) . . ?
C1 N1 C4 122.58(15) . . ?
N1 C1 C2 111.06(15) . . ?
N1 C1 C3 108.82(15) . . ?
C2 C1 C3 111.28(15) . . ?
C1 C2 C2 110.44(13) . 2_656 ?
C1 C3 C3 109.77(14) . 2_656 ?
C9 C4 C8 110.09(17) . . ?
C9 C4 N1 109.13(16) . . ?
C8 C4 N1 109.33(16) . . ?
C9 C4 C5 114.77(18) . . ?
C8 C4 C5 112.43(17) . . ?
N1 C4 C5 100.58(14) . . ?
C4 C5 C6 107.42(15) . . ?
C7 C6 C10 111.49(18) . . ?
C7 C6 C11 107.75(18) . . ?
C10 C6 C11 109.67(18) . . ?
C7 C6 C5 101.01(16) . . ?
C10 C6 C5 112.68(18) . . ?
C11 C6 C5 113.88(18) . . ?
N1 C7 C6 114.02(17) . . ?
O2 S1 O1 115.00(11) . . ?
O2 S1 O3 115.11(10) . . ?
O1 S1 O3 114.54(10) . . ?
O2 S1 C12 103.81(12) . . ?
O1 S1 C12 103.48(12) . . ?
O3 S1 C12 102.55(11) . . ?
F1 C12 F2 107.2(2) . . ?
F1 C12 F3 107.9(2) . . ?
F2 C12 F3 107.3(2) . . ?
F1 C12 S1 111.42(19) . . ?
F2 C12 S1 111.50(18) . . ?
F3 C12 S1 111.31(18) . . ?

loop_
_geom_bond_atom_site_label_1
_geom_bond_atom_site_label_2
_geom_bond_distance
_geom_bond_site_symmetry_2
_geom_bond_publ_flag
N1 C7 1.274(3) . ?
N1 C1 1.493(2) . ?
N1 C4 1.523(2) . ?
C1 C2 1.526(3) . ?
C1 C3 1.528(3) . ?
C2 C2 1.542(4) 2_656 ?
C3 C3 1.533(4) 2_656 ?
C4 C9 1.517(3) . ?
C4 C8 1.520(3) . ?
C4 C5 1.544(3) . ?
C5 C6 1.546(3) . ?
C6 C7 1.496(3) . ?
C6 C10 1.530(3) . ?
C6 C11 1.533(3) . ?
S1 O2 1.4302(17) . ?
S1 O1 1.4333(16) . ?
S1 O3 1.4404(15) . ?
S1 C12 1.807(2) . ?
C12 F1 1.324(3) . ?
C12 F2 1.326(3) . ?
C12 F3 1.337(3) . ?

loop_
_geom_torsion_atom_site_label_1
_geom_torsion_atom_site_label_2
_geom_torsion_atom_site_label_3
_geom_torsion_atom_site_label_4
_geom_torsion
_geom_torsion_site_symmetry_1
_geom_torsion_site_symmetry_2
_geom_torsion_site_symmetry_3
_geom_torsion_site_symmetry_4
_geom_torsion_publ_flag
C7 N1 C1 C2 -57.9(3) . . . . ?
C4 N1 C1 C2 127.51(18) . . . . ?
C7 N1 C1 C3 64.9(2) . . . . ?
C4 N1 C1 C3 -109.67(19) . . . . ?
N1 C1 C2 C2 178.10(17) . . . 2_656 ?
C3 C1 C2 C2 56.7(2) . . . 2_656 ?
N1 C1 C3 C3 178.84(17) . . . 2_656 ?
C2 C1 C3 C3 -58.5(2) . . . 2_656 ?
C7 N1 C4 C9 -112.6(2) . . . . ?
C1 N1 C4 C9 62.4(2) . . . . ?
C7 N1 C4 C8 126.90(19) . . . . ?
C1 N1 C4 C8 -58.0(2) . . . . ?
C7 N1 C4 C5 8.4(2) . . . . ?
C1 N1 C4 C5 -176.52(17) . . . . ?
C9 C4 C5 C6 100.4(2) . . . . ?
C8 C4 C5 C6 -132.78(18) . . . . ?
N1 C4 C5 C6 -16.6(2) . . . . ?
C4 C5 C6 C7 18.5(2) . . . . ?
C4 C5 C6 C10 137.58(18) . . . . ?
C4 C5 C6 C11 -96.7(2) . . . . ?
C1 N1 C7 C6 -171.23(18) . . . . ?
C4 N1 C7 C6 3.8(3) . . . . ?
C10 C6 C7 N1 -134.0(2) . . . . ?
C11 C6 C7 N1 105.6(2) . . . . ?
C5 C6 C7 N1 -14.1(2) . . . . ?
O2 S1 C12 F1 -178.83(19) . . . . ?
O1 S1 C12 F1 60.7(2) . . . . ?
O3 S1 C12 F1 -58.7(2) . . . . ?
O2 S1 C12 F2 61.4(2) . . . . ?
O1 S1 C12 F2 -59.0(2) . . . . ?
O3 S1 C12 F2 -178.39(19) . . . . ?
O2 S1 C12 F3 -58.4(2) . . . . ?
O1 S1 C12 F3 -178.83(18) . . . . ?
O3 S1 C12 F3 61.8(2) . . . . ?
